data_1567405
loop_
_publ_author_name
'Missioui, Mohcine'
'Guerrab, Walid'
'Alsubari, Abdulsalam'
'Mague, Joel T.'
'Ramli, Youssef'

_publ_section_title
;
 2-Azido-<i>N</i>-(4-methylphenyl)acetamide
;
_journal_coeditor_code TK4079
_journal_issue 7
_journal_name_full IUCrData
_journal_page_first x220621
_journal_paper_doi 10.1107/S2414314622006216
_journal_volume 7
_journal_year 2022
_chemical_formula_iupac 'C9 H10 N4 O'
_chemical_formula_moiety 'C9 H10 N4 O'
_chemical_formula_sum 'C9 H10 N4 O'
_chemical_formula_weight 190.21
_chemical_name_systematic
;
2-Azido-<i>N</i>-(4-methylphenyl)acetamide
;
_space_group_crystal_system monoclinic
_space_group_IT_number 14
_space_group_name_Hall '-P 2ybc'
_space_group_name_H-M_alt 'P 1 21/c 1'
_atom_sites_solution_hydrogens mixed
_atom_sites_solution_primary direct
_atom_sites_solution_secondary difmap
_audit_creation_method SHELXL-2018/1
_cell_angle_alpha 90
_cell_angle_beta 98.3560(10)
_cell_angle_gamma 90
_cell_formula_units_Z 12
_cell_length_a 14.4362(4)
_cell_length_b 21.3403(6)
_cell_length_c 9.2949(3)
_cell_measurement_reflns_used 9919
_cell_measurement_temperature 150(2)
_cell_measurement_theta_max 72.1458
_cell_measurement_theta_min 3.7239
_cell_volume 2833.11(14)
_computing_cell_refinement
;
<i>SAINT</i> (Bruker, 2016)
;
_computing_data_collection
;
<i>APEX3</i> (Bruker, 2016)
;
_computing_data_reduction
;
<i>SAINT</i> (Bruker, 2016)
;
_computing_molecular_graphics
;
<i>DIAMOND</i> (Brandenburg & Putz, 2012)
;
_computing_publication_material
;
<i>SHELXTL</i> (Sheldrick, 2008)
;
_computing_structure_refinement
;
<i>SHELXL 2018/1</i> (Sheldrick, 2015<i>b</i>)
;
_computing_structure_solution
;
<i>SHELXT</i> (Sheldrick, 2015<i>a</i>)
;
_diffrn_ambient_temperature 150(2)
_diffrn_detector_area_resol_mean 10.4167
_diffrn_measured_fraction_theta_full 0.990
_diffrn_measured_fraction_theta_max 0.982
_diffrn_measurement_device_type 'Bruker D8 VENTURE PHOTON 100 CMOS'
_diffrn_measurement_method '\w scans'
_diffrn_radiation_monochromator mirror
_diffrn_radiation_type CuK\a
_diffrn_radiation_wavelength 1.54178
_diffrn_reflns_av_R_equivalents 0.0386
_diffrn_reflns_av_unetI/netI 0.0315
_diffrn_reflns_limit_h_max 17
_diffrn_reflns_limit_h_min -17
_diffrn_reflns_limit_k_max 24
_diffrn_reflns_limit_k_min -26
_diffrn_reflns_limit_l_max 11
_diffrn_reflns_limit_l_min -10
_diffrn_reflns_number 21650
_diffrn_reflns_theta_full 68.000
_diffrn_reflns_theta_max 72.152
_diffrn_reflns_theta_min 3.724
_diffrn_source 'INCOATEC I\mS micro--focus source'
_exptl_absorpt_coefficient_mu 0.767
_exptl_absorpt_correction_T_max 0.94
_exptl_absorpt_correction_T_min 0.86
_exptl_absorpt_correction_type multi-scan
_exptl_absorpt_process_details
;
(<i>SADABS</i>; Krause <i>et al.</i>, 2015)
;
_exptl_crystal_colour colourless
_exptl_crystal_density_diffrn 1.338
_exptl_crystal_density_method 'not measured'
_exptl_crystal_description plate
_exptl_crystal_F_000 1200
_exptl_crystal_size_max 0.221
_exptl_crystal_size_mid 0.157
_exptl_crystal_size_min 0.081
_refine_diff_density_max 0.442
_refine_diff_density_min -0.393
_refine_ls_extinction_method none
_refine_ls_goodness_of_fit_ref 1.045
_refine_ls_hydrogen_treatment mixed
_refine_ls_matrix_type full
_refine_ls_number_parameters 466
_refine_ls_number_reflns 5486
_refine_ls_number_restraints 0
_refine_ls_restrained_S_all 1.045
_refine_ls_R_factor_all 0.0756
_refine_ls_R_factor_gt 0.0585
_refine_ls_shift/su_max 0.002
_refine_ls_shift/su_mean 0.000
_refine_ls_structure_factor_coef Fsqd
_refine_ls_weighting_details 'w=1/[\s^2^(Fo^2^)+(0.0988P)^2^+1.2801P] where P=(Fo^2^+2Fc^2^)/3'
_refine_ls_weighting_scheme calc
_refine_ls_wR_factor_gt 0.1615
_refine_ls_wR_factor_ref 0.1783
_reflns_number_gt 4161
_reflns_number_total 5486
_reflns_threshold_expression 'I > 2\s(I)'
_cod_data_source_file tk4079sup1.cif
_cod_data_source_block I
_cod_original_sg_symbol_H-M 'P 21/c'
_cod_database_code 1567405
_shelx_space_group_comment
;
The symmetry employed for this shelxl refinement is uniquely defined
by the following loop, which should always be used as a source of
symmetry information in preference to the above space-group names.
They are only intended as comments.
;
_shelx_estimated_absorpt_t_min 0.849
_shelx_estimated_absorpt_t_max 0.940

loop_
_space_group_symop_operation_xyz
'x, y, z'
'-x, y+1/2, -z+1/2'
'-x, -y, -z'
'x, -y-1/2, z-1/2'

loop_
_atom_site_type_symbol
_atom_site_label
_atom_site_fract_x
_atom_site_fract_y
_atom_site_fract_z
_atom_site_U_iso_or_equiv
_atom_site_adp_type
_atom_site_calc_flag
_atom_site_occupancy
_atom_site_disorder_assembly
_atom_site_disorder_group
O O1 0.94983(12) 0.27610(7) 0.28617(15) 0.0374(4) Uani d 1 . .
N N1 0.94218(12) 0.29612(8) 0.04434(18) 0.0288(4) Uani d 1 . .
H H1A 0.9534(17) 0.2808(11) -0.037(3) 0.036(6) Uiso d 1 . .
N N2 1.06934(16) 0.17717(11) 0.2860(2) 0.0456(5) Uani d 1 . .
N N3 1.12261(17) 0.14178(11) 0.2867(2) 0.0462(5) Uani d 1 . .
N N4 1.18070(17) 0.10247(12) 0.3057(3) 0.0584(6) Uani d 1 . .
C C1 0.87815(13) 0.34695(9) 0.0273(2) 0.0271(4) Uani d 1 . .
C C2 0.82911(16) 0.35703(10) -0.1109(2) 0.0342(5) Uani d 1 . .
H H2 0.8403(17) 0.3316(11) -0.190(3) 0.036(6) Uiso d 1 . .
C C3 0.76610(16) 0.40609(11) -0.1351(3) 0.0395(5) Uani d 1 . .
H H3 0.7357(18) 0.4126(12) -0.230(3) 0.044(7) Uiso d 1 . .
C C4 0.75000(15) 0.44650(10) -0.0236(3) 0.0361(5) Uani d 1 . .
C C5 0.80085(16) 0.43586(10) 0.1134(3) 0.0358(5) Uani d 1 . .
H H5 0.7923(17) 0.4632(12) 0.195(3) 0.040(7) Uiso d 1 . .
C C6 0.86475(16) 0.38713(10) 0.1402(2) 0.0324(5) Uani d 1 . .
H H6 0.8968(18) 0.3818(12) 0.240(3) 0.051(8) Uiso d 1 . .
C C7 0.68108(17) 0.49939(12) -0.0490(3) 0.0491(6) Uani d 1 . .
H H7A 0.684547 0.518373 -0.144064 0.074 Uiso calc 1 . .
H H7B 0.695979 0.531009 0.027316 0.074 Uiso calc 1 . .
H H7C 0.617706 0.483320 -0.046823 0.074 Uiso calc 1 . .
C C8 0.97286(14) 0.26489(9) 0.1665(2) 0.0278(4) Uani d 1 . .
C C9 1.04041(16) 0.21228(10) 0.1437(2) 0.0328(5) Uani d 1 . .
H H9A 1.094(2) 0.2312(13) 0.113(3) 0.051(8) Uiso d 1 . .
H H9B 1.0123(18) 0.1829(13) 0.072(3) 0.046(7) Uiso d 1 . .
O O2 0.59911(11) 0.27335(7) 0.86318(15) 0.0342(4) Uani d 1 . .
N N5 0.58708(12) 0.29502(8) 0.62103(18) 0.0267(4) Uani d 1 . .
H H5A 0.5974(17) 0.2809(11) 0.539(3) 0.036(6) Uiso d 1 . .
N N6 0.68901(13) 0.16221(9) 0.8282(2) 0.0382(4) Uani d 1 . .
N N7 0.75608(14) 0.16342(10) 0.9230(2) 0.0404(5) Uani d 1 . .
N N8 0.81422(19) 0.15780(17) 1.0172(3) 0.0832(10) Uani d 1 . .
C C10 0.52692(14) 0.34800(9) 0.6098(2) 0.0256(4) Uani d 1 . .
C C11 0.47922(14) 0.36246(9) 0.4726(2) 0.0284(4) Uani d 1 . .
H H11 0.4846(15) 0.3348(10) 0.395(3) 0.029(6) Uiso d 1 . .
C C12 0.42233(15) 0.41482(10) 0.4533(2) 0.0333(5) Uani d 1 . .
H H12 0.3878(18) 0.4254(12) 0.350(3) 0.044(7) Uiso d 1 . .
C C13 0.41091(14) 0.45438(9) 0.5689(2) 0.0330(5) Uani d 1 . .
C C14 0.45925(16) 0.43892(10) 0.7051(3) 0.0362(5) Uani d 1 . .
H H14 0.451(2) 0.4667(14) 0.782(3) 0.063(9) Uiso d 1 . .
C C15 0.51679(15) 0.38677(10) 0.7267(2) 0.0320(5) Uani d 1 . .
H H15 0.5482(16) 0.3763(11) 0.815(3) 0.036(6) Uiso d 1 . .
C C16 0.35033(16) 0.51175(11) 0.5467(3) 0.0451(6) Uani d 1 . .
H H16A 0.371814 0.538444 0.472383 0.068 Uiso calc 1 . .
H H16B 0.354393 0.534995 0.638346 0.068 Uiso calc 1 . .
H H16C 0.285253 0.499254 0.514934 0.068 Uiso calc 1 . .
C C17 0.61908(14) 0.26242(9) 0.7411(2) 0.0262(4) Uani d 1 . .
C C18 0.68726(16) 0.21025(10) 0.7153(2) 0.0318(5) Uani d 1 . .
H H18A 0.7514(19) 0.2291(12) 0.716(3) 0.043(7) Uiso d 1 . .
H H18B 0.666(2) 0.1898(13) 0.621(3) 0.056(8) Uiso d 1 . .
O O3 0.27488(11) 0.27395(7) 0.57857(15) 0.0359(4) Uani d 1 . .
N N9 0.26399(12) 0.29490(8) 0.33643(18) 0.0276(4) Uani d 1 . .
H H9C 0.2770(17) 0.2798(11) 0.262(3) 0.034(6) Uiso d 1 . .
N N10 0.39415(17) 0.17693(11) 0.5742(2) 0.0497(6) Uani d 1 . .
N N11 0.45011(15) 0.13998(10) 0.5754(2) 0.0418(5) Uani d 1 . .
N N12 0.50716(17) 0.10135(11) 0.5955(2) 0.0545(6) Uani d 1 . .
C C19 0.20449(14) 0.34791(9) 0.3227(2) 0.0272(4) Uani d 1 . .
C C20 0.16642(16) 0.36623(11) 0.1823(2) 0.0370(5) Uani d 1 . .
H H20 0.1734(19) 0.3414(13) 0.104(3) 0.049(7) Uiso d 1 . .
C C21 0.11114(17) 0.41922(12) 0.1608(3) 0.0430(5) Uani d 1 . .
H H21 0.0838(19) 0.4294(13) 0.063(3) 0.053(8) Uiso d 1 . .
C C22 0.09127(15) 0.45572(10) 0.2763(3) 0.0381(5) Uani d 1 . .
C C23 0.12924(16) 0.43601(11) 0.4155(3) 0.0395(5) Uani d 1 . .
H H23 0.118(2) 0.4638(13) 0.502(3) 0.055(8) Uiso d 1 . .
C C24 0.18568(16) 0.38350(11) 0.4397(2) 0.0351(5) Uani d 1 . .
H H24 0.2128(19) 0.3704(13) 0.529(3) 0.050(8) Uiso d 1 . .
C C25 0.03161(18) 0.51349(12) 0.2526(3) 0.0531(7) Uani d 1 . .
H H25A 0.044391 0.534972 0.164345 0.080 Uiso calc 1 . .
H H25B 0.046129 0.541573 0.336221 0.080 Uiso calc 1 . .
H H25C -0.034625 0.501632 0.241599 0.080 Uiso calc 1 . .
C C26 0.29622(14) 0.26290(9) 0.4575(2) 0.0270(4) Uani d 1 . .
C C27 0.36337(16) 0.21023(10) 0.4325(2) 0.0316(5) Uani d 1 . .
H H27A 0.4158(18) 0.2284(11) 0.399(3) 0.037(6) Uiso d 1 . .
H H27B 0.333(2) 0.1813(13) 0.366(3) 0.053(8) Uiso d 1 . .

loop_
_atom_site_aniso_label
_atom_site_aniso_U_11
_atom_site_aniso_U_22
_atom_site_aniso_U_33
_atom_site_aniso_U_12
_atom_site_aniso_U_13
_atom_site_aniso_U_23
O1 0.0544(10) 0.0360(8) 0.0244(7) 0.0067(7) 0.0146(7) 0.0036(6)
N1 0.0348(9) 0.0308(9) 0.0221(8) 0.0018(7) 0.0092(7) -0.0002(6)
N2 0.0641(14) 0.0517(12) 0.0258(10) 0.0102(11) 0.0228(9) 0.0092(8)
N3 0.0592(14) 0.0516(13) 0.0277(10) -0.0166(12) 0.0066(9) 0.0056(9)
N4 0.0638(15) 0.0573(14) 0.0541(14) 0.0200(12) 0.0080(11) 0.0149(11)
C1 0.0274(9) 0.0265(10) 0.0287(10) -0.0027(8) 0.0083(8) 0.0028(7)
C2 0.0373(11) 0.0365(11) 0.0288(11) -0.0003(9) 0.0050(9) -0.0025(9)
C3 0.0377(12) 0.0432(13) 0.0359(13) 0.0038(10) -0.0009(10) 0.0036(9)
C4 0.0290(10) 0.0327(11) 0.0466(13) -0.0024(9) 0.0058(9) 0.0012(9)
C5 0.0375(11) 0.0316(11) 0.0397(12) -0.0028(9) 0.0107(9) -0.0030(9)
C6 0.0383(11) 0.0300(10) 0.0298(11) -0.0016(9) 0.0078(9) -0.0001(8)
C7 0.0408(13) 0.0408(13) 0.0640(17) 0.0075(11) 0.0014(12) 0.0005(11)
C8 0.0334(10) 0.0275(9) 0.0230(10) -0.0058(8) 0.0056(8) 0.0012(7)
C9 0.0382(12) 0.0355(11) 0.0256(10) 0.0047(9) 0.0074(9) 0.0036(8)
O2 0.0474(9) 0.0323(8) 0.0246(7) 0.0015(6) 0.0107(6) 0.0040(6)
N5 0.0342(9) 0.0254(8) 0.0218(8) 0.0029(7) 0.0089(7) 0.0001(6)
N6 0.0411(10) 0.0329(10) 0.0402(10) 0.0004(8) 0.0046(9) 0.0099(8)
N7 0.0440(11) 0.0531(12) 0.0256(10) -0.0055(9) 0.0095(9) 0.0069(8)
N8 0.0636(16) 0.136(3) 0.0447(15) -0.0191(17) -0.0087(13) 0.0369(16)
C10 0.0290(9) 0.0224(9) 0.0272(10) -0.0019(7) 0.0097(8) 0.0010(7)
C11 0.0316(10) 0.0279(10) 0.0261(10) -0.0016(8) 0.0057(8) -0.0003(8)
C12 0.0299(10) 0.0327(11) 0.0372(12) -0.0009(9) 0.0039(9) 0.0051(9)
C13 0.0290(10) 0.0246(10) 0.0468(12) -0.0013(8) 0.0105(9) 0.0008(8)
C14 0.0387(12) 0.0312(11) 0.0405(12) 0.0005(9) 0.0118(10) -0.0071(9)
C15 0.0370(11) 0.0303(11) 0.0298(11) 0.0004(9) 0.0085(9) -0.0029(8)
C16 0.0371(12) 0.0292(11) 0.0695(17) 0.0033(10) 0.0090(11) -0.0001(11)
C17 0.0314(10) 0.0237(9) 0.0248(9) -0.0043(8) 0.0085(8) 0.0003(7)
C18 0.0357(11) 0.0294(10) 0.0320(11) 0.0052(9) 0.0100(9) 0.0060(8)
O3 0.0493(9) 0.0376(8) 0.0231(7) 0.0027(7) 0.0130(6) 0.0032(6)
N9 0.0322(9) 0.0312(9) 0.0208(8) -0.0001(7) 0.0083(7) -0.0015(7)
N10 0.0677(14) 0.0583(13) 0.0273(10) 0.0166(12) 0.0217(10) 0.0144(9)
N11 0.0510(12) 0.0495(12) 0.0256(9) -0.0109(11) 0.0077(8) 0.0030(8)
N12 0.0575(14) 0.0592(14) 0.0462(13) 0.0170(12) 0.0062(10) 0.0083(10)
C19 0.0267(9) 0.0277(10) 0.0280(10) -0.0053(8) 0.0065(8) 0.0006(7)
C20 0.0426(12) 0.0409(12) 0.0285(11) 0.0046(10) 0.0081(9) 0.0007(9)
C21 0.0431(13) 0.0475(14) 0.0381(13) 0.0075(11) 0.0045(10) 0.0076(10)
C22 0.0284(10) 0.0334(11) 0.0531(14) -0.0032(9) 0.0080(10) 0.0006(10)
C23 0.0355(11) 0.0385(12) 0.0456(13) -0.0005(10) 0.0092(10) -0.0086(10)
C24 0.0375(11) 0.0390(12) 0.0292(11) 0.0012(9) 0.0060(9) -0.0048(9)
C25 0.0414(13) 0.0407(14) 0.077(2) 0.0072(11) 0.0082(13) 0.0038(12)
C26 0.0305(10) 0.0269(9) 0.0245(9) -0.0066(8) 0.0066(8) 0.0006(7)
C27 0.0383(11) 0.0311(11) 0.0260(10) 0.0001(9) 0.0071(9) 0.0022(8)

loop_
_atom_type_symbol
_atom_type_description
_atom_type_scat_dispersion_real
_atom_type_scat_dispersion_imag
_atom_type_scat_source
C C 0.0181 0.0091 'International Tables Vol C Tables 4.2.6.8 and 6.1.1.4'
H H 0.0000 0.0000 'International Tables Vol C Tables 4.2.6.8 and 6.1.1.4'
N N 0.0311 0.0180 'International Tables Vol C Tables 4.2.6.8 and 6.1.1.4'
O O 0.0492 0.0322 'International Tables Vol C Tables 4.2.6.8 and 6.1.1.4'

loop_
_geom_angle_atom_site_label_1
_geom_angle_atom_site_label_2
_geom_angle_atom_site_label_3
_geom_angle_site_symmetry_1
_geom_angle_site_symmetry_3
_geom_angle
_geom_angle_publ_flag
C8 N1 C1 . . 127.34(17) ?
C8 N1 H1A . . 118.5(16) ?
C1 N1 H1A . . 113.2(16) ?
N3 N2 C9 . . 117.05(19) ?
N2 N3 N4 . . 171.7(3) ?
C6 C1 C2 . . 119.58(19) ?
C6 C1 N1 . . 123.19(18) ?
C2 C1 N1 . . 117.21(18) ?
C3 C2 C1 . . 120.1(2) ?
C3 C2 H2 . . 119.1(15) ?
C1 C2 H2 . . 120.7(15) ?
C2 C3 C4 . . 121.6(2) ?
C2 C3 H3 . . 118.1(16) ?
C4 C3 H3 . . 120.3(16) ?
C5 C4 C3 . . 117.2(2) ?
C5 C4 C7 . . 121.0(2) ?
C3 C4 C7 . . 121.8(2) ?
C6 C5 C4 . . 122.3(2) ?
C6 C5 H5 . . 117.6(15) ?
C4 C5 H5 . . 120.1(15) ?
C5 C6 C1 . . 119.3(2) ?
C5 C6 H6 . . 117.8(16) ?
C1 C6 H6 . . 122.9(16) ?
C4 C7 H7A . . 109.5 ?
C4 C7 H7B . . 109.5 ?
H7A C7 H7B . . 109.5 ?
C4 C7 H7C . . 109.5 ?
H7A C7 H7C . . 109.5 ?
H7B C7 H7C . . 109.5 ?
O1 C8 N1 . . 124.90(19) ?
O1 C8 C9 . . 122.14(18) ?
N1 C8 C9 . . 112.96(17) ?
C8 C9 N2 . . 110.01(17) ?
C8 C9 H9A . . 107.2(17) ?
N2 C9 H9A . . 109.4(16) ?
C8 C9 H9B . . 111.3(16) ?
N2 C9 H9B . . 108.4(16) ?
H9A C9 H9B . . 110(2) ?
C17 N5 C10 . . 127.42(17) ?
C17 N5 H5A . . 118.5(16) ?
C10 N5 H5A . . 113.6(16) ?
N7 N6 C18 . . 115.80(19) ?
N8 N7 N6 . . 171.4(3) ?
C15 C10 C11 . . 119.29(19) ?
C15 C10 N5 . . 123.33(18) ?
C11 C10 N5 . . 117.33(17) ?
C12 C11 C10 . . 120.22(19) ?
C12 C11 H11 . . 121.2(14) ?
C10 C11 H11 . . 118.5(14) ?
C11 C12 C13 . . 121.6(2) ?
C11 C12 H12 . . 119.5(14) ?
C13 C12 H12 . . 118.9(14) ?
C14 C13 C12 . . 117.18(19) ?
C14 C13 C16 . . 121.5(2) ?
C12 C13 C16 . . 121.3(2) ?
C15 C14 C13 . . 122.1(2) ?
C15 C14 H14 . . 122.1(19) ?
C13 C14 H14 . . 115.7(19) ?
C14 C15 C10 . . 119.6(2) ?
C14 C15 H15 . . 122.6(16) ?
C10 C15 H15 . . 117.7(16) ?
C13 C16 H16A . . 109.5 ?
C13 C16 H16B . . 109.5 ?
H16A C16 H16B . . 109.5 ?
C13 C16 H16C . . 109.5 ?
H16A C16 H16C . . 109.5 ?
H16B C16 H16C . . 109.5 ?
O2 C17 N5 . . 124.77(18) ?
O2 C17 C18 . . 121.65(18) ?
N5 C17 C18 . . 113.54(16) ?
N6 C18 C17 . . 109.98(17) ?
N6 C18 H18A . . 110.7(15) ?
C17 C18 H18A . . 108.6(15) ?
N6 C18 H18B . . 107.3(17) ?
C17 C18 H18B . . 109.6(16) ?
H18A C18 H18B . . 111(2) ?
C26 N9 C19 . . 127.96(17) ?
C26 N9 H9C . . 114.8(17) ?
C19 N9 H9C . . 117.0(17) ?
N11 N10 C27 . . 117.32(19) ?
N10 N11 N12 . . 171.3(2) ?
C24 C19 C20 . . 119.0(2) ?
C24 C19 N9 . . 123.58(19) ?
C20 C19 N9 . . 117.38(18) ?
C21 C20 C19 . . 120.4(2) ?
C21 C20 H20 . . 118.9(17) ?
C19 C20 H20 . . 120.5(17) ?
C20 C21 C22 . . 121.8(2) ?
C20 C21 H21 . . 118.0(17) ?
C22 C21 H21 . . 120.2(17) ?
C21 C22 C23 . . 116.8(2) ?
C21 C22 C25 . . 121.7(2) ?
C23 C22 C25 . . 121.6(2) ?
C24 C23 C22 . . 122.5(2) ?
C24 C23 H23 . . 119.6(16) ?
C22 C23 H23 . . 117.8(16) ?
C23 C24 C19 . . 119.6(2) ?
C23 C24 H24 . . 124.4(18) ?
C19 C24 H24 . . 116.0(18) ?
C22 C25 H25A . . 109.5 ?
C22 C25 H25B . . 109.5 ?
H25A C25 H25B . . 109.5 ?
C22 C25 H25C . . 109.5 ?
H25A C25 H25C . . 109.5 ?
H25B C25 H25C . . 109.5 ?
O3 C26 N9 . . 124.54(19) ?
O3 C26 C27 . . 121.98(18) ?
N9 C26 C27 . . 113.48(17) ?
N10 C27 C26 . . 109.16(17) ?
N10 C27 H27A . . 109.5(15) ?
C26 C27 H27A . . 107.8(15) ?
N10 C27 H27B . . 108.3(18) ?
C26 C27 H27B . . 109.8(17) ?
H27A C27 H27B . . 112(2) ?

loop_
_geom_bond_atom_site_label_1
_geom_bond_atom_site_label_2
_geom_bond_site_symmetry_2
_geom_bond_distance
_geom_bond_publ_flag
O1 C8 . 1.230(2) ?
N1 C8 . 1.335(3) ?
N1 C1 . 1.419(3) ?
N1 H1A . 0.86(3) ?
N2 N3 . 1.077(3) ?
N2 C9 . 1.525(3) ?
N3 N4 . 1.181(3) ?
C1 C6 . 1.390(3) ?
C1 C2 . 1.390(3) ?
C2 C3 . 1.384(3) ?
C2 H2 . 0.95(2) ?
C3 C4 . 1.394(3) ?
C3 H3 . 0.94(3) ?
C4 C5 . 1.393(3) ?
C4 C7 . 1.500(3) ?
C5 C6 . 1.388(3) ?
C5 H5 . 0.98(3) ?
C6 H6 . 0.98(3) ?
C7 H7A . 0.9800 ?
C7 H7B . 0.9800 ?
C7 H7C . 0.9800 ?
C8 C9 . 1.522(3) ?
C9 H9A . 0.96(3) ?
C9 H9B . 0.96(3) ?
O2 C17 . 1.233(2) ?
N5 C17 . 1.339(3) ?
N5 C10 . 1.420(2) ?
N5 H5A . 0.85(3) ?
N6 N7 . 1.211(3) ?
N6 C18 . 1.465(3) ?
N7 N8 . 1.128(3) ?
C10 C15 . 1.390(3) ?
C10 C11 . 1.393(3) ?
C11 C12 . 1.383(3) ?
C11 H11 . 0.95(2) ?
C12 C13 . 1.395(3) ?
C12 H12 . 1.04(3) ?
C13 C14 . 1.393(3) ?
C13 C16 . 1.501(3) ?
C14 C15 . 1.386(3) ?
C14 H14 . 0.95(3) ?
C15 H15 . 0.91(3) ?
C16 H16A . 0.9800 ?
C16 H16B . 0.9800 ?
C16 H16C . 0.9800 ?
C17 C18 . 1.528(3) ?
C18 H18A . 1.01(3) ?
C18 H18B . 0.99(3) ?
O3 C26 . 1.232(2) ?
N9 C26 . 1.341(3) ?
N9 C19 . 1.415(3) ?
N9 H9C . 0.81(3) ?
N10 N11 . 1.128(3) ?
N10 C27 . 1.505(3) ?
N11 N12 . 1.161(3) ?
C19 C24 . 1.386(3) ?
C19 C20 . 1.396(3) ?
C20 C21 . 1.382(3) ?
C20 H20 . 0.92(3) ?
C21 C22 . 1.390(3) ?
C21 H21 . 0.96(3) ?
C22 C23 . 1.394(4) ?
C22 C25 . 1.502(3) ?
C23 C24 . 1.384(3) ?
C23 H23 . 1.03(3) ?
C24 H24 . 0.91(3) ?
C25 H25A . 0.9800 ?
C25 H25B . 0.9800 ?
C25 H25C . 0.9800 ?
C26 C27 . 1.524(3) ?
C27 H27A . 0.94(3) ?
C27 H27B . 0.93(3) ?

loop_
_geom_hbond_atom_site_label_D
_geom_hbond_atom_site_label_H
_geom_hbond_atom_site_label_A
_geom_hbond_site_symmetry_A
_geom_hbond_distance_DH
_geom_hbond_distance_HA
_geom_hbond_distance_DA
_geom_hbond_angle_DHA
_geom_hbond_publ_flag
N1 H1A O1 4_565 0.86(3) 2.04(3) 2.867(2) 162(2) yes
N5 H5A O2 4_565 0.85(3) 2.01(3) 2.833(2) 163(2) yes
C15 H15 O2 . 0.91(3) 2.34(2) 2.905(3) 120(2) yes
C18 H18B O2 4_565 0.99(3) 2.57(3) 3.353(3) 136(2) yes
N9 H9C O3 4_565 0.81(3) 2.05(3) 2.835(2) 163(2) yes
C24 H24 O3 . 0.91(3) 2.27(3) 2.882(3) 125(2) yes

loop_
_geom_torsion_atom_site_label_1
_geom_torsion_atom_site_label_2
_geom_torsion_atom_site_label_3
_geom_torsion_atom_site_label_4
_geom_torsion_site_symmetry_1
_geom_torsion_site_symmetry_2
_geom_torsion_site_symmetry_3
_geom_torsion_site_symmetry_4
_geom_torsion
_geom_torsion_publ_flag
C8 N1 C1 C6 . . . . 25.6(3) ?
C8 N1 C1 C2 . . . . -156.2(2) ?
C6 C1 C2 C3 . . . . -1.2(3) ?
N1 C1 C2 C3 . . . . -179.52(19) ?
C1 C2 C3 C4 . . . . 0.1(3) ?
C2 C3 C4 C5 . . . . 0.7(3) ?
C2 C3 C4 C7 . . . . -179.4(2) ?
C3 C4 C5 C6 . . . . -0.4(3) ?
C7 C4 C5 C6 . . . . 179.7(2) ?
C4 C5 C6 C1 . . . . -0.7(3) ?
C2 C1 C6 C5 . . . . 1.5(3) ?
N1 C1 C6 C5 . . . . 179.71(19) ?
C1 N1 C8 O1 . . . . -0.4(3) ?
C1 N1 C8 C9 . . . . 179.19(18) ?
O1 C8 C9 N2 . . . . 1.9(3) ?
N1 C8 C9 N2 . . . . -177.75(18) ?
N3 N2 C9 C8 . . . . -173.9(2) yes
C17 N5 C10 C15 . . . . 22.5(3) ?
C17 N5 C10 C11 . . . . -160.22(19) ?
C15 C10 C11 C12 . . . . -0.1(3) ?
N5 C10 C11 C12 . . . . -177.53(18) ?
C10 C11 C12 C13 . . . . 0.0(3) ?
C11 C12 C13 C14 . . . . -0.1(3) ?
C11 C12 C13 C16 . . . . 178.9(2) ?
C12 C13 C14 C15 . . . . 0.2(3) ?
C16 C13 C14 C15 . . . . -178.8(2) ?
C13 C14 C15 C10 . . . . -0.4(3) ?
C11 C10 C15 C14 . . . . 0.3(3) ?
N5 C10 C15 C14 . . . . 177.55(19) ?
C10 N5 C17 O2 . . . . 1.3(3) ?
C10 N5 C17 C18 . . . . -176.63(18) ?
N7 N6 C18 C17 . . . . -102.7(2) yes
O2 C17 C18 N6 . . . . 25.1(3) ?
N5 C17 C18 N6 . . . . -156.85(18) ?
C26 N9 C19 C24 . . . . 14.4(3) ?
C26 N9 C19 C20 . . . . -168.4(2) ?
C24 C19 C20 C21 . . . . 0.2(3) ?
N9 C19 C20 C21 . . . . -177.1(2) ?
C19 C20 C21 C22 . . . . -0.2(4) ?
C20 C21 C22 C23 . . . . -0.5(4) ?
C20 C21 C22 C25 . . . . 179.6(2) ?
C21 C22 C23 C24 . . . . 1.3(3) ?
C25 C22 C23 C24 . . . . -178.9(2) ?
C22 C23 C24 C19 . . . . -1.3(4) ?
C20 C19 C24 C23 . . . . 0.5(3) ?
N9 C19 C24 C23 . . . . 177.64(19) ?
C19 N9 C26 O3 . . . . 3.1(3) ?
C19 N9 C26 C27 . . . . -176.86(18) ?
N11 N10 C27 C26 . . . . -173.6(2) yes
O3 C26 C27 N10 . . . . 0.8(3) ?
N9 C26 C27 N10 . . . . -179.23(18) ?

_cod_database_fobs_code 1567405
